data_4519048
loop_
_publ_author_name
'Surbella, 3rd, Robert G'
'Reilly, Dallas D.'
'Sinnwell, Michael A.'
'McNamara, Bruce K.'
'Sweet, Lucas E.'
'Schwantes, Jon M.'
'Thallapally, Praveen K.'

_publ_section_title
;
 Multifunctional Two-Dimensional Metal-Organic Frameworks for Radionuclide
 Sequestration and Detection.
;
_journal_issue 38
_journal_name_full 'ACS applied materials &amp; interfaces'
_journal_page_first 45696
_journal_page_last 45707
_journal_paper_doi 10.1021/acsami.1c11018
_journal_volume 13
_journal_year 2021
_chemical_compound_source
;
;
_chemical_formula_moiety '[Tb(C12H6N2O4)3(C15H10N3)]'
_chemical_formula_sum 'C33 H20 N6 O9 Tb'
_chemical_formula_weight 803.47
_space_group_crystal_system triclinic
_space_group_IT_number 2
_space_group_name_Hall '-P 1'
_space_group_name_H-M_alt 'P -1'
_atom_sites_solution_hydrogens geom
_audit_creation_method SHELXL-2018/3
_cell_angle_alpha 81.8330(10)
_cell_angle_beta 81.4420(10)
_cell_angle_gamma 79.3540(10)
_cell_formula_units_Z 2
_cell_length_a 8.6105(3)
_cell_length_b 13.6163(5)
_cell_length_c 13.6664(5)
_cell_measurement_reflns_used 9580
_cell_measurement_temperature 100(2)
_cell_measurement_theta_max 72.852
_cell_measurement_theta_min 6.040
_cell_volume 1546.32(10)
_computing_cell_refinement 'SAINT, Bruker-AXS'
_computing_data_collection 'APEX, Bruker-AXS'
_computing_data_reduction 'SAINT, Bruker-AXS'
_computing_molecular_graphics 'WINGX (Farrugia)'
_computing_publication_material 'Crystal Maker V 10.4.6 (Palmer)'
_computing_structure_refinement 'SHELXL-2018/3 (Sheldrick, 2018)'
_computing_structure_solution 'SIR92 (Gualardi, 1994)'
_diffrn_ambient_temperature 100(2)
_diffrn_measured_fraction_theta_full 0.998
_diffrn_measured_fraction_theta_max 0.997
_diffrn_measurement_device_type 'Bruker D8 Venture'
_diffrn_measurement_method 'Omega and Phi scans'
_diffrn_radiation_probe x-ray
_diffrn_radiation_type MoK\a
_diffrn_radiation_wavelength 0.71073
_diffrn_reflns_av_R_equivalents 0.0710
_diffrn_reflns_av_unetI/netI 0.0288
_diffrn_reflns_Laue_measured_fraction_full 0.998
_diffrn_reflns_Laue_measured_fraction_max 0.997
_diffrn_reflns_limit_h_max 14
_diffrn_reflns_limit_h_min -14
_diffrn_reflns_limit_k_max 22
_diffrn_reflns_limit_k_min -22
_diffrn_reflns_limit_l_max 22
_diffrn_reflns_limit_l_min -22
_diffrn_reflns_number 168106
_diffrn_reflns_point_group_measured_fraction_full 0.998
_diffrn_reflns_point_group_measured_fraction_max 0.997
_diffrn_reflns_theta_full 25.242
_diffrn_reflns_theta_max 36.469
_diffrn_reflns_theta_min 3.020
_diffrn_source 'Sealed Tube, Triumph monochromator'
_diffrn_source_type Seimens
_exptl_absorpt_coefficient_mu 2.354
_exptl_absorpt_correction_T_max 0.5676
_exptl_absorpt_correction_T_min 0.4956
_exptl_absorpt_correction_type multi-scan
_exptl_absorpt_process_details 'SADABS, Krause, et. al J. Appl. Cryst. 2015'
_exptl_crystal_colour 'Light Green'
_exptl_crystal_density_diffrn 1.726
_exptl_crystal_description Prismatic
_exptl_crystal_F_000 794
_exptl_crystal_recrystallization_method 'Hydrothermal Synthesis'
_exptl_crystal_size_max 0.544
_exptl_crystal_size_mid 0.145
_exptl_crystal_size_min 0.133
_refine_diff_density_max 3.552
_refine_diff_density_min -1.620
_refine_diff_density_rms 0.177
_refine_ls_extinction_method none
_refine_ls_goodness_of_fit_ref 1.116
_refine_ls_hydrogen_treatment constr
_refine_ls_matrix_type full
_refine_ls_number_parameters 446
_refine_ls_number_reflns 15102
_refine_ls_number_restraints 0
_refine_ls_restrained_S_all 1.116
_refine_ls_R_factor_all 0.0438
_refine_ls_R_factor_gt 0.0356
_refine_ls_shift/su_max 0.003
_refine_ls_shift/su_mean 0.000
_refine_ls_structure_factor_coef Fsqd
_refine_ls_weighting_details 'w=1/[\s^2^(Fo^2^)+(0.0282P)^2^+4.8077P] where P=(Fo^2^+2Fc^2^)/3'
_refine_ls_weighting_scheme calc
_refine_ls_wR_factor_gt 0.0792
_refine_ls_wR_factor_ref 0.0837
_reflns_Friedel_coverage 0.000
_reflns_number_gt 13616
_reflns_number_total 15102
_reflns_threshold_expression 'I > 2\s(I)'
_cod_data_source_file am1c11018_si_002.cif
_cod_data_source_block compound_2
_cod_database_code 4519048
_shelx_shelxl_version_number 2018/3
_shelx_space_group_comment
;
The symmetry employed for this shelxl refinement is uniquely defined
by the following loop, which should always be used as a source of
symmetry information in preference to the above space-group names.
They are only intended as comments.
;
_shelx_estimated_absorpt_t_min 0.361
_shelx_estimated_absorpt_t_max 0.745

loop_
_space_group_symop_operation_xyz
'x, y, z'
'-x, -y, -z'

loop_
_atom_site_label
_atom_site_type_symbol
_atom_site_fract_x
_atom_site_fract_y
_atom_site_fract_z
_atom_site_U_iso_or_equiv
_atom_site_adp_type
_atom_site_occupancy
_atom_site_site_symmetry_order
_atom_site_calc_flag
_atom_site_refinement_flags_posn
_atom_site_refinement_flags_adp
_atom_site_refinement_flags_occupancy
_atom_site_disorder_assembly
_atom_site_disorder_group
C1 C 0.5492(3) 0.63382(17) 0.50437(17) 0.0145(3) Uani 1 1 d . . . . .
H1 H 0.590838 0.599548 0.447792 0.017 Uiso 1 1 calc R U . . .
C2 C 0.3952(3) 0.62636(18) 0.54786(19) 0.0166(4) Uani 1 1 d . . . . .
H2 H 0.332932 0.587797 0.521903 0.020 Uiso 1 1 calc R U . . .
C3 C 0.3344(3) 0.67658(18) 0.63016(18) 0.0161(4) Uani 1 1 d . . . . .
H3 H 0.229301 0.672948 0.661832 0.019 Uiso 1 1 calc R U . . .
C4 C 0.4287(3) 0.73214(17) 0.66570(17) 0.0145(4) Uani 1 1 d . . . . .
H4 H 0.388906 0.767260 0.721954 0.017 Uiso 1 1 calc R U . . .
C5 C 0.5825(2) 0.73598(16) 0.61809(15) 0.0108(3) Uani 1 1 d . . . . .
C6 C 0.6891(2) 0.79313(16) 0.65300(15) 0.0120(3) Uani 1 1 d . . . . .
C7 C 0.6541(3) 0.8270(2) 0.74733(19) 0.0203(4) Uani 1 1 d . . . . .
H7 H 0.557220 0.817886 0.788117 0.024 Uiso 1 1 calc R U . . .
C8 C 0.7628(4) 0.8737(3) 0.7799(2) 0.0270(6) Uani 1 1 d . . . . .
H8 H 0.743132 0.895726 0.844205 0.032 Uiso 1 1 calc R U . . .
C9 C 0.9008(3) 0.8881(2) 0.7176(2) 0.0232(5) Uani 1 1 d . . . . .
H9 H 0.977549 0.919708 0.738724 0.028 Uiso 1 1 calc R U . . .
C10 C 0.9259(3) 0.85533(17) 0.62306(17) 0.0137(3) Uani 1 1 d . . . . .
C11 C 1.0688(3) 0.87205(16) 0.55246(18) 0.0139(3) Uani 1 1 d . . . . .
C12 C 1.1625(3) 0.93946(18) 0.5691(2) 0.0178(4) Uani 1 1 d . . . . .
H12 H 1.135824 0.974849 0.626071 0.021 Uiso 1 1 calc R U . . .
C13 C 1.2951(3) 0.9542(2) 0.5016(2) 0.0212(4) Uani 1 1 d . . . . .
H13 H 1.361098 0.999697 0.511604 0.025 Uiso 1 1 calc R U . . .
C14 C 1.3300(3) 0.9020(2) 0.4195(2) 0.0234(5) Uani 1 1 d . . . . .
H14 H 1.420815 0.910317 0.372259 0.028 Uiso 1 1 calc R U . . .
C15 C 1.2292(3) 0.83684(19) 0.4073(2) 0.0198(4) Uani 1 1 d . . . . .
H15 H 1.253227 0.801476 0.350327 0.024 Uiso 1 1 calc R U . . .
C16 C 1.1678(3) 0.64915(16) 0.28985(16) 0.0129(3) Uani 1 1 d . . . . .
C17 C 1.2760(3) 0.60505(17) 0.20548(16) 0.0139(3) Uani 1 1 d . . . . .
C18 C 1.2532(3) 0.6417(2) 0.10765(17) 0.0199(4) Uani 1 1 d . . . . .
H18 H 1.171478 0.697773 0.096259 0.024 Uiso 1 1 calc R U . . .
C19 C 1.4547(3) 0.52200(19) 0.04480(16) 0.0164(4) Uani 1 1 d . . . . .
C20 C 1.4875(3) 0.4820(2) 0.14060(17) 0.0200(4) Uani 1 1 d . . . . .
H20 H 1.571181 0.426702 0.150218 0.024 Uiso 1 1 calc R U . . .
C21 C 1.3965(3) 0.5240(2) 0.22188(17) 0.0187(4) Uani 1 1 d . . . . .
H22 H 1.416579 0.497448 0.287791 0.022 Uiso 1 1 calc R U . . .
C22 C 0.9462(2) 0.46966(15) 0.36967(14) 0.0086(3) Uani 1 1 d . . . . .
C23 C 0.9582(3) 0.47774(16) 0.25835(15) 0.0115(3) Uani 1 1 d . . . . .
C24 C 1.0597(3) 0.4057(2) 0.20635(17) 0.0221(5) Uani 1 1 d . . . . .
H24 H 1.117910 0.349443 0.242139 0.026 Uiso 1 1 calc R U . . .
C25 C 0.9899(3) 0.49474(17) 0.05520(16) 0.0145(4) Uani 1 1 d . . . . .
C26 C 0.8851(3) 0.56544(18) 0.10298(16) 0.0186(4) Uani 1 1 d . . . . .
H26 H 0.823732 0.619592 0.066425 0.022 Uiso 1 1 calc R U . . .
C27 C 0.8700(3) 0.55700(19) 0.20416(17) 0.0199(4) Uani 1 1 d . . . . .
H27 H 0.797784 0.606194 0.238370 0.024 Uiso 1 1 calc R U . . .
C28 C 0.7271(3) 0.82597(18) 0.30501(16) 0.0149(4) Uani 1 1 d . . . . .
C29 C 0.6583(3) 0.8813(2) 0.21485(18) 0.0194(4) Uani 1 1 d . . . . .
C30 C 0.5600(5) 0.8376(3) 0.1682(2) 0.0376(8) Uani 1 1 d . . . . .
H30 H 0.538125 0.772474 0.194647 0.045 Uiso 1 1 calc R U . . .
C31 C 0.5336(3) 0.9754(2) 0.04629(19) 0.0206(4) Uani 1 1 d . . . . .
C32 C 0.6256(4) 1.02347(19) 0.09012(19) 0.0215(5) Uani 1 1 d . . . . .
H32 H 0.646040 1.088626 0.062661 0.026 Uiso 1 1 calc R U . . .
C33 C 0.6880(4) 0.9761(2) 0.17459(19) 0.0242(5) Uani 1 1 d . . . . .
H33 H 0.752439 1.008777 0.205764 0.029 Uiso 1 1 calc R U . . .
N1 N 0.6427(2) 0.68712(14) 0.53814(13) 0.0115(3) Uani 1 1 d . . . . .
N2 N 0.8226(2) 0.80738(13) 0.59166(13) 0.0104(3) Uani 1 1 d . . . . .
N3 N 1.1002(2) 0.82132(14) 0.47156(15) 0.0140(3) Uani 1 1 d . . . . .
N4 N 1.3405(3) 0.60223(18) 0.02810(15) 0.0222(4) Uani 1 1 d . . . . .
N5 N 1.0772(3) 0.4143(2) 0.10500(16) 0.0283(5) Uani 1 1 d . . . . .
N6 N 0.4943(5) 0.8846(3) 0.0862(2) 0.0425(8) Uani 1 1 d . . . . .
O1 O 1.0576(2) 0.72330(13) 0.27130(12) 0.0162(3) Uani 1 1 d . . . . .
O2 O 1.1843(2) 0.61132(13) 0.37796(12) 0.0141(3) Uani 1 1 d . . . . .
O3 O 0.88044(19) 0.54602(12) 0.41182(11) 0.0114(2) Uani 1 1 d . . . . .
O4 O 0.99969(19) 0.61464(12) 0.58638(11) 0.0113(2) Uani 1 1 d . . . . .
O5 O 0.8010(2) 0.86904(13) 0.35539(13) 0.0180(3) Uani 1 1 d . . . . .
O6 O 0.7120(2) 0.73535(13) 0.32780(13) 0.0161(3) Uani 1 1 d . . . . .
OW1 O 1.1035(6) 0.9010(3) 0.1367(3) 0.0737(13) Uani 1 1 d . . . . .
OW2 O 1.0235(7) 1.0965(5) 0.0401(4) 0.1065(19) Uani 1 1 d . . . . .
Tb1 Tb 0.91565(2) 0.70271(2) 0.44141(2) 0.00824(3) Uani 1 1 d . . . . .
OW3A O 1.2244(9) 0.7649(5) -0.1285(4) 0.0393(12) Uani 0.536(9) 1 d . . P A 1
OW3B O 1.2722(11) 0.7895(6) -0.1099(5) 0.0393(12) Uani 0.464(9) 1 d . . P A 2

loop_
_atom_site_aniso_label
_atom_site_aniso_U_11
_atom_site_aniso_U_22
_atom_site_aniso_U_33
_atom_site_aniso_U_23
_atom_site_aniso_U_13
_atom_site_aniso_U_12
C1 0.0125(8) 0.0162(9) 0.0161(9) -0.0047(7) -0.0033(7) -0.0024(7)
C2 0.0113(8) 0.0186(9) 0.0205(10) -0.0016(8) -0.0040(7) -0.0032(7)
C3 0.0106(8) 0.0175(9) 0.0193(10) 0.0002(7) -0.0008(7) -0.0028(7)
C4 0.0114(8) 0.0171(9) 0.0132(8) -0.0017(7) 0.0011(6) -0.0003(7)
C5 0.0098(7) 0.0128(8) 0.0089(7) -0.0015(6) -0.0014(6) 0.0006(6)
C6 0.0109(8) 0.0143(8) 0.0103(8) -0.0045(6) -0.0006(6) 0.0010(6)
C7 0.0183(10) 0.0290(12) 0.0147(9) -0.0121(9) 0.0019(8) -0.0027(9)
C8 0.0257(12) 0.0399(16) 0.0195(11) -0.0184(11) 0.0018(9) -0.0083(11)
C9 0.0209(11) 0.0332(13) 0.0202(11) -0.0158(10) -0.0016(9) -0.0075(10)
C10 0.0119(8) 0.0138(8) 0.0160(9) -0.0058(7) -0.0029(7) 0.0003(6)
C11 0.0129(8) 0.0104(8) 0.0186(9) -0.0027(7) -0.0038(7) -0.0002(6)
C12 0.0164(9) 0.0141(9) 0.0239(11) -0.0033(8) -0.0060(8) -0.0018(7)
C13 0.0156(10) 0.0183(10) 0.0304(13) -0.0019(9) -0.0040(9) -0.0047(8)
C14 0.0164(10) 0.0205(11) 0.0312(13) -0.0009(9) 0.0038(9) -0.0049(8)
C15 0.0177(10) 0.0183(10) 0.0220(11) -0.0032(8) 0.0045(8) -0.0043(8)
C16 0.0134(8) 0.0138(8) 0.0098(8) -0.0021(6) 0.0027(6) -0.0009(7)
C17 0.0142(8) 0.0161(9) 0.0088(7) -0.0007(6) 0.0025(6) 0.0006(7)
C18 0.0205(10) 0.0217(10) 0.0108(8) 0.0010(7) 0.0043(7) 0.0066(8)
C19 0.0151(9) 0.0211(10) 0.0093(8) -0.0026(7) 0.0024(6) 0.0041(7)
C20 0.0193(10) 0.0249(11) 0.0106(8) -0.0027(8) 0.0006(7) 0.0081(8)
C21 0.0189(10) 0.0234(11) 0.0091(8) -0.0026(7) 0.0011(7) 0.0068(8)
C22 0.0081(7) 0.0115(7) 0.0060(7) -0.0014(5) -0.0008(5) -0.0010(6)
C23 0.0156(8) 0.0120(8) 0.0064(7) -0.0014(6) -0.0012(6) -0.0009(6)
C24 0.0305(13) 0.0235(11) 0.0070(8) -0.0026(7) 0.0009(8) 0.0070(9)
C25 0.0199(9) 0.0144(8) 0.0070(7) -0.0003(6) -0.0008(7) 0.0011(7)
C26 0.0297(12) 0.0174(9) 0.0051(7) -0.0019(7) -0.0051(7) 0.0075(8)
C27 0.0310(12) 0.0188(10) 0.0082(8) -0.0026(7) -0.0073(8) 0.0053(9)
C28 0.0158(9) 0.0179(9) 0.0082(7) -0.0003(7) -0.0025(6) 0.0047(7)
C29 0.0199(10) 0.0216(10) 0.0139(9) 0.0022(8) -0.0054(8) 0.0034(8)
C30 0.049(2) 0.0432(18) 0.0255(14) 0.0170(13) -0.0235(14) -0.0211(16)
C31 0.0277(12) 0.0193(10) 0.0141(9) 0.0017(8) -0.0088(8) -0.0001(9)
C32 0.0330(13) 0.0142(9) 0.0172(10) 0.0017(8) -0.0119(9) 0.0011(9)
C33 0.0375(15) 0.0186(10) 0.0144(10) -0.0001(8) -0.0088(9) 0.0033(10)
N1 0.0107(7) 0.0144(7) 0.0095(7) -0.0033(6) -0.0015(5) -0.0004(6)
N2 0.0102(7) 0.0107(7) 0.0104(7) -0.0036(5) -0.0023(5) 0.0008(5)
N3 0.0124(7) 0.0117(7) 0.0169(8) -0.0017(6) 0.0008(6) -0.0012(6)
N4 0.0220(10) 0.0269(10) 0.0096(8) -0.0001(7) 0.0052(7) 0.0093(8)
N5 0.0395(14) 0.0285(11) 0.0086(8) -0.0024(8) 0.0018(8) 0.0123(10)
N6 0.058(2) 0.0415(16) 0.0348(15) 0.0192(13) -0.0320(15) -0.0225(15)
O1 0.0177(7) 0.0164(7) 0.0105(6) -0.0005(5) 0.0021(5) 0.0034(6)
O2 0.0150(7) 0.0170(7) 0.0079(6) -0.0009(5) 0.0005(5) 0.0013(5)
O3 0.0140(6) 0.0104(6) 0.0090(6) -0.0039(5) -0.0015(5) 0.0018(5)
O4 0.0132(6) 0.0116(6) 0.0082(6) -0.0005(5) -0.0023(5) 0.0005(5)
O5 0.0241(8) 0.0129(7) 0.0161(7) -0.0027(6) -0.0065(6) 0.0025(6)
O6 0.0191(7) 0.0165(7) 0.0118(6) -0.0008(5) -0.0051(6) 0.0009(6)
OW1 0.108(3) 0.0436(18) 0.049(2) 0.0198(15) 0.017(2) -0.001(2)
OW2 0.086(4) 0.135(5) 0.091(4) -0.019(4) -0.019(3) 0.010(3)
Tb1 0.00975(4) 0.00817(4) 0.00558(4) -0.00076(2) -0.00037(3) 0.00114(3)
OW3A 0.056(4) 0.037(3) 0.0176(19) -0.0023(15) -0.0004(17) 0.007(2)
OW3B 0.056(4) 0.037(3) 0.0176(19) -0.0023(15) -0.0004(17) 0.007(2)

loop_
_atom_type_symbol
_atom_type_description
_atom_type_scat_dispersion_real
_atom_type_scat_dispersion_imag
_atom_type_scat_source
C C 0.0033 0.0016 'International Tables Vol C Tables 4.2.6.8 and 6.1.1.4'
H H 0.0000 0.0000 'International Tables Vol C Tables 4.2.6.8 and 6.1.1.4'
N N 0.0061 0.0033 'International Tables Vol C Tables 4.2.6.8 and 6.1.1.4'
O O 0.0106 0.0060 'International Tables Vol C Tables 4.2.6.8 and 6.1.1.4'
Tb Tb -0.1723 4.1537 'International Tables Vol C Tables 4.2.6.8 and 6.1.1.4'

loop_
_geom_angle_atom_site_label_1
_geom_angle_atom_site_label_2
_geom_angle_atom_site_label_3
_geom_angle
_geom_angle_site_symmetry_1
_geom_angle_site_symmetry_3
_geom_angle_publ_flag
N1 C1 C2 123.4(2) . . ?
N1 C1 H1 118.3 . . ?
C2 C1 H1 118.3 . . ?
C3 C2 C1 118.3(2) . . ?
C3 C2 H2 120.9 . . ?
C1 C2 H2 120.9 . . ?
C4 C3 C2 119.2(2) . . ?
C4 C3 H3 120.4 . . ?
C2 C3 H3 120.4 . . ?
C3 C4 C5 119.3(2) . . ?
C3 C4 H4 120.4 . . ?
C5 C4 H4 120.4 . . ?
N1 C5 C4 122.0(2) . . ?
N1 C5 C6 116.25(18) . . ?
C4 C5 C6 121.78(19) . . ?
N2 C6 C7 122.4(2) . . ?
N2 C6 C5 116.70(18) . . ?
C7 C6 C5 120.9(2) . . ?
C8 C7 C6 118.9(2) . . ?
C8 C7 H7 120.5 . . ?
C6 C7 H7 120.5 . . ?
C7 C8 C9 119.1(2) . . ?
C7 C8 H8 120.5 . . ?
C9 C8 H8 120.5 . . ?
C8 C9 C10 119.1(2) . . ?
C8 C9 H9 120.4 . . ?
C10 C9 H9 120.4 . . ?
N2 C10 C9 122.2(2) . . ?
N2 C10 C11 116.61(19) . . ?
C9 C10 C11 121.2(2) . . ?
N3 C11 C12 122.7(2) . . ?
N3 C11 C10 117.19(19) . . ?
C12 C11 C10 120.1(2) . . ?
C13 C12 C11 119.0(2) . . ?
C13 C12 H12 120.5 . . ?
C11 C12 H12 120.5 . . ?
C14 C13 C12 119.0(2) . . ?
C14 C13 H13 120.5 . . ?
C12 C13 H13 120.5 . . ?
C13 C14 C15 118.5(2) . . ?
C13 C14 H14 120.7 . . ?
C15 C14 H14 120.7 . . ?
N3 C15 C14 123.5(2) . . ?
N3 C15 H15 118.2 . . ?
C14 C15 H15 118.2 . . ?
O2 C16 O1 121.01(19) . . ?
O2 C16 C17 119.59(19) . . ?
O1 C16 C17 119.39(19) . . ?
O2 C16 Tb1 62.20(11) . . ?
O1 C16 Tb1 60.20(11) . . ?
C17 C16 Tb1 166.65(16) . . ?
C21 C17 C18 118.1(2) . . ?
C21 C17 C16 121.49(19) . . ?
C18 C17 C16 120.4(2) . . ?
N4 C18 C17 123.6(2) . . ?
N4 C18 H18 118.2 . . ?
C17 C18 H18 118.2 . . ?
N4 C19 C20 122.1(2) . . ?
N4 C19 C19 116.5(3) . 2_865 ?
C20 C19 C19 121.4(3) . 2_865 ?
C21 C20 C19 119.2(2) . . ?
C21 C20 H20 120.4 . . ?
C19 C20 H20 120.4 . . ?
C17 C21 C20 119.1(2) . . ?
C17 C21 H22 120.5 . . ?
C20 C21 H22 120.5 . . ?
O4 C22 O3 125.32(18) 2_766 . ?
O4 C22 C23 116.53(17) 2_766 . ?
O3 C22 C23 118.13(17) . . ?
C24 C23 C27 118.0(2) . . ?
C24 C23 C22 120.46(19) . . ?
C27 C23 C22 121.51(19) . . ?
N5 C24 C23 121.2(2) . . ?
N5 C24 H24 119.4 . . ?
C23 C24 H24 119.4 . . ?
C26 C25 N5 122.6(2) . . ?
C26 C25 C25 118.8(2) . 2_765 ?
N5 C25 C25 118.7(2) . 2_765 ?
C27 C26 C25 118.6(2) . . ?
C27 C26 H26 120.7 . . ?
C25 C26 H26 120.7 . . ?
C26 C27 C23 121.2(2) . . ?
C26 C27 H27 119.4 . . ?
C23 C27 H27 119.4 . . ?
O6 C28 O5 121.5(2) . . ?
O6 C28 C29 117.8(2) . . ?
O5 C28 C29 120.7(2) . . ?
O6 C28 Tb1 60.35(11) . . ?
O5 C28 Tb1 62.57(11) . . ?
C29 C28 Tb1 166.32(16) . . ?
C33 C29 C30 117.6(2) . . ?
C33 C29 C28 122.5(2) . . ?
C30 C29 C28 119.9(2) . . ?
N6 C30 C29 122.3(3) . . ?
N6 C30 H30 118.8 . . ?
C29 C30 H30 118.8 . . ?
N6 C31 C32 122.4(2) . . ?
N6 C31 C31 117.7(3) . 2_675 ?
C32 C31 C31 119.8(3) . 2_675 ?
C31 C32 C33 118.8(3) . . ?
C31 C32 H32 120.6 . . ?
C33 C32 H32 120.6 . . ?
C32 C33 C29 120.7(3) . . ?
C32 C33 H33 119.6 . . ?
C29 C33 H33 119.6 . . ?
C1 N1 C5 117.96(19) . . ?
C1 N1 Tb1 119.03(14) . . ?
C5 N1 Tb1 122.83(14) . . ?
C10 N2 C6 118.24(18) . . ?
C10 N2 Tb1 119.61(14) . . ?
C6 N2 Tb1 119.96(14) . . ?
C15 N3 C11 117.2(2) . . ?
C15 N3 Tb1 121.63(17) . . ?
C11 N3 Tb1 121.13(15) . . ?
C18 N4 C19 117.9(2) . . ?
C24 N5 C25 118.4(2) . . ?
C30 N6 C31 118.0(3) . . ?
C16 O1 Tb1 93.10(13) . . ?
C16 O2 Tb1 91.47(13) . . ?
C22 O3 Tb1 143.56(14) . . ?
C22 O4 Tb1 146.59(14) 2_766 . ?
C28 O5 Tb1 90.70(13) . . ?
C28 O6 Tb1 93.23(14) . . ?
O4 Tb1 O3 82.93(6) . . ?
O4 Tb1 O6 146.70(6) . . ?
O3 Tb1 O6 74.65(6) . . ?
O4 Tb1 O1 130.70(6) . . ?
O3 Tb1 O1 88.05(6) . . ?
O6 Tb1 O1 73.50(6) . . ?
O4 Tb1 O5 146.69(6) . . ?
O3 Tb1 O5 126.80(6) . . ?
O6 Tb1 O5 52.75(6) . . ?
O1 Tb1 O5 71.50(6) . . ?
O4 Tb1 O2 78.48(5) . . ?
O3 Tb1 O2 72.97(6) . . ?
O6 Tb1 O2 116.64(6) . . ?
O1 Tb1 O2 52.65(5) . . ?
O5 Tb1 O2 121.06(6) . . ?
O4 Tb1 N1 81.88(6) . . ?
O3 Tb1 N1 77.61(6) . . ?
O6 Tb1 N1 69.60(6) . . ?
O1 Tb1 N1 142.74(6) . . ?
O5 Tb1 N1 89.83(6) . . ?
O2 Tb1 N1 146.25(6) . . ?
O4 Tb1 N3 82.35(6) . . ?
O3 Tb1 N3 149.87(6) . . ?
O6 Tb1 N3 128.21(6) . . ?
O1 Tb1 N3 81.91(6) . . ?
O5 Tb1 N3 76.54(6) . . ?
O2 Tb1 N3 78.41(6) . . ?
N1 Tb1 N3 125.76(6) . . ?
O4 Tb1 N2 68.72(5) . . ?
O3 Tb1 N2 133.43(6) . . ?
O6 Tb1 N2 110.24(6) . . ?
O1 Tb1 N2 138.43(6) . . ?
O5 Tb1 N2 78.77(6) . . ?
O2 Tb1 N2 131.54(6) . . ?
N1 Tb1 N2 62.82(6) . . ?
N3 Tb1 N2 63.06(6) . . ?
O4 Tb1 C28 162.26(6) . . ?
O3 Tb1 C28 100.09(6) . . ?
O6 Tb1 C28 26.42(7) . . ?
O1 Tb1 C28 67.03(6) . . ?
O5 Tb1 C28 26.73(6) . . ?
O2 Tb1 C28 119.18(6) . . ?
N1 Tb1 C28 81.73(6) . . ?
N3 Tb1 C28 101.92(7) . . ?
N2 Tb1 C28 97.61(6) . . ?
O4 Tb1 C16 104.81(6) . . ?
O3 Tb1 C16 76.28(6) . . ?
O6 Tb1 C16 93.57(6) . . ?
O1 Tb1 C16 26.70(6) . . ?
O5 Tb1 C16 97.61(6) . . ?
O2 Tb1 C16 26.33(6) . . ?
N1 Tb1 C16 151.94(6) . . ?
N3 Tb1 C16 82.30(6) . . ?
N2 Tb1 C16 145.16(6) . . ?
C28 Tb1 C16 92.85(6) . . ?

loop_
_geom_bond_atom_site_label_1
_geom_bond_atom_site_label_2
_geom_bond_distance
_geom_bond_site_symmetry_2
_geom_bond_publ_flag
C1 N1 1.346(3) . ?
C1 C2 1.386(3) . ?
C1 H1 0.9500 . ?
C2 C3 1.385(3) . ?
C2 H2 0.9500 . ?
C3 C4 1.384(3) . ?
C3 H3 0.9500 . ?
C4 C5 1.393(3) . ?
C4 H4 0.9500 . ?
C5 N1 1.348(3) . ?
C5 C6 1.475(3) . ?
C6 N2 1.346(3) . ?
C6 C7 1.402(3) . ?
C7 C8 1.380(4) . ?
C7 H7 0.9500 . ?
C8 C9 1.383(4) . ?
C8 H8 0.9500 . ?
C9 C10 1.400(3) . ?
C9 H9 0.9500 . ?
C10 N2 1.345(3) . ?
C10 C11 1.478(3) . ?
C11 N3 1.354(3) . ?
C11 C12 1.390(3) . ?
C12 C13 1.384(4) . ?
C12 H12 0.9500 . ?
C13 C14 1.380(4) . ?
C13 H13 0.9500 . ?
C14 C15 1.392(4) . ?
C14 H14 0.9500 . ?
C15 N3 1.339(3) . ?
C15 H15 0.9500 . ?
C16 O2 1.258(3) . ?
C16 O1 1.276(3) . ?
C16 C17 1.493(3) . ?
C16 Tb1 2.836(2) . ?
C17 C21 1.386(3) . ?
C17 C18 1.388(3) . ?
C18 N4 1.345(3) . ?
C18 H18 0.9500 . ?
C19 N4 1.346(3) . ?
C19 C20 1.393(3) . ?
C19 C19 1.490(4) 2_865 ?
C20 C21 1.389(3) . ?
C20 H20 0.9500 . ?
C21 H22 0.9500 . ?
C22 O4 1.259(2) 2_766 ?
C22 O3 1.261(2) . ?
C22 C23 1.499(3) . ?
C23 C24 1.388(3) . ?
C23 C27 1.388(3) . ?
C24 N5 1.361(3) . ?
C24 H24 0.9500 . ?
C25 C26 1.360(3) . ?
C25 N5 1.366(3) . ?
C25 C25 1.482(4) 2_765 ?
C26 C27 1.360(3) . ?
C26 H26 0.9500 . ?
C27 H27 0.9500 . ?
C28 O6 1.255(3) . ?
C28 O5 1.267(3) . ?
C28 C29 1.492(3) . ?
C28 Tb1 2.816(2) . ?
C29 C33 1.383(4) . ?
C29 C30 1.390(4) . ?
C30 N6 1.355(4) . ?
C30 H30 0.9500 . ?
C31 N6 1.359(4) . ?
C31 C32 1.364(4) . ?
C31 C31 1.490(5) 2_675 ?
C32 C33 1.372(3) . ?
C32 H32 0.9500 . ?
C33 H33 0.9500 . ?
N1 Tb1 2.5484(18) . ?
N2 Tb1 2.6094(17) . ?
N3 Tb1 2.576(2) . ?
O1 Tb1 2.4644(16) . ?
O2 Tb1 2.5093(16) . ?
O3 Tb1 2.3082(16) . ?
O4 Tb1 2.3060(15) . ?
O5 Tb1 2.4998(17) . ?
O6 Tb1 2.4515(17) . ?

loop_
_geom_hbond_atom_site_label_D
_geom_hbond_atom_site_label_H
_geom_hbond_atom_site_label_A
_geom_hbond_distance_DH
_geom_hbond_distance_HA
_geom_hbond_distance_DA
_geom_hbond_angle_DHA
_geom_hbond_site_symmetry_A
_geom_hbond_publ_flag
C1 H1 O3 0.95 2.46 3.043(3) 119.5 . yes
C2 H2 O2 0.95 2.46 3.203(3) 135.5 1_455 yes
C4 H4 OW3a 0.95 2.31 3.130(6) 144.6 1_456 yes
C4 H4 OW3B^b 0.95 2.40 3.300(7) 157.1 1_456 yes
C12 H12 O5 0.95 2.35 3.021(3) 127.7 2_776 yes
C15 H15 O1 0.95 2.58 3.241(3) 126.8 . yes
C32 H32 OW3B^b 0.95 2.13 2.904(10) 137.6 2_775 yes
C1 H1 O3 0.95 2.46 3.043(3) 119.5 . yes
C2 H2 O2 0.95 2.46 3.203(3) 135.5 1_455 yes
C4 H4 OW3A^a 0.95 2.31 3.130(6) 144.6 1_456 yes
C4 H4 OW3B^b 0.95 2.40 3.300(7) 157.1 1_456 yes
C12 H12 O5 0.95 2.35 3.021(3) 127.7 2_776 yes
C15 H15 O1 0.95 2.58 3.241(3) 126.8 . yes
C32 H32 OW3B^b 0.95 2.13 2.904(10) 137.6 2_775 yes
